data_4071585
loop_
_publ_author_name
'Li, Jie'
'Ma, Jian-Ping'
'Liu, Fengling'
'Wu, Xiang-Wen'
'Dong, Yu-Bin'
'Huang, Ru-Qi'

_publ_section_title
;
 A New Approach for Ferrocenyl-Cyclopentenone and
 Ferrocenyl-Cyclopentenedione Compound Synthesis
;
_journal_issue 21
_journal_name_full Organometallics
_journal_page_first 5446
_journal_paper_doi 10.1021/om800246s
_journal_volume 27
_journal_year 2008
_chemical_formula_sum 'C51 H44 Fe2 O2'
_chemical_formula_weight 800.56
_chemical_name_systematic
; 
 ? 
;
_space_group_IT_number 2
_symmetry_cell_setting triclinic
_symmetry_space_group_name_Hall '-P 1'
_symmetry_space_group_name_H-M 'P -1'
_atom_sites_solution_hydrogens geom
_atom_sites_solution_primary direct
_atom_sites_solution_secondary difmap
_audit_creation_method SHELXL-97
_cell_angle_alpha 117.633(4)
_cell_angle_beta 91.536(5)
_cell_angle_gamma 108.432(4)
_cell_formula_units_Z 2
_cell_length_a 10.140(2)
_cell_length_b 15.103(4)
_cell_length_c 15.293(4)
_cell_measurement_temperature 293(2)
_cell_volume 1926.1(8)
_computing_cell_refinement 'Bruker SMART'
_computing_data_collection 'Bruker SMART'
_computing_data_reduction 'Bruker SAINT'
_computing_molecular_graphics 'Bruker SHELXTL'
_computing_publication_material 'Bruker SHELXTL'
_computing_structure_refinement 'SHELXL-97 (Sheldrick, 1997)'
_computing_structure_solution 'SHELXS-97 (Sheldrick, 1990)'
_diffrn_ambient_temperature 293(2)
_diffrn_measured_fraction_theta_full 0.983
_diffrn_measured_fraction_theta_max 0.983
_diffrn_measurement_device_type 'CCD area detector'
_diffrn_measurement_method 'phi and omega scans'
_diffrn_radiation_monochromator graphite
_diffrn_radiation_source 'fine-focus sealed tube'
_diffrn_radiation_type MoK\a
_diffrn_radiation_wavelength 0.71073
_diffrn_reflns_av_R_equivalents 0.0580
_diffrn_reflns_av_sigmaI/netI 0.1650
_diffrn_reflns_limit_h_max 10
_diffrn_reflns_limit_h_min -12
_diffrn_reflns_limit_k_max 17
_diffrn_reflns_limit_k_min -10
_diffrn_reflns_limit_l_max 16
_diffrn_reflns_limit_l_min -18
_diffrn_reflns_number 10002
_diffrn_reflns_theta_full 25.00
_diffrn_reflns_theta_max 25.00
_diffrn_reflns_theta_min 1.54
_exptl_absorpt_coefficient_mu 0.795
_exptl_absorpt_correction_T_max 0.9765
_exptl_absorpt_correction_T_min 0.7793
_exptl_absorpt_correction_type multi-scan
_exptl_absorpt_process_details sadabs
_exptl_crystal_colour red
_exptl_crystal_density_diffrn 1.380
_exptl_crystal_density_method 'not measured'
_exptl_crystal_description needle
_exptl_crystal_F_000 836
_exptl_crystal_size_max 0.33
_exptl_crystal_size_mid 0.11
_exptl_crystal_size_min 0.03
_refine_diff_density_max 0.393
_refine_diff_density_min -0.396
_refine_diff_density_rms 0.066
_refine_ls_extinction_method none
_refine_ls_goodness_of_fit_ref 0.844
_refine_ls_hydrogen_treatment mixed
_refine_ls_matrix_type full
_refine_ls_number_parameters 496
_refine_ls_number_reflns 6640
_refine_ls_number_restraints 0
_refine_ls_restrained_S_all 0.844
_refine_ls_R_factor_all 0.1621
_refine_ls_R_factor_gt 0.0691
_refine_ls_shift/su_max 0.001
_refine_ls_shift/su_mean 0.000
_refine_ls_structure_factor_coef Fsqd
_refine_ls_weighting_details 'calc w=1/[\s^2^(Fo^2^)+(0.0392P)^2^+0.0000P] where P=(Fo^2^+2Fc^2^)/3'
_refine_ls_weighting_scheme calc
_refine_ls_wR_factor_gt 0.1116
_refine_ls_wR_factor_ref 0.1350
_reflns_number_gt 2896
_reflns_number_total 6640
_reflns_threshold_expression >2sigma(I)
_cod_data_source_file om800246s_si_003.cif
_cod_data_source_block 5
_cod_depositor_comments
;
The following automatic conversions were performed:

'_symmetry_cell_setting' value 'Triclinic' changed to 'triclinic'
according to /home/saulius/struct/CIF-dictionaries/cif_core.dic
dictionary named 'cif_core.dic' version 2.4.1 from 2010-06-29.

Automatic conversion script
Id: cif_fix_values 1715 2011-07-08 13:25:40Z adriana 
;
_cod_original_sg_symbol_H-M P-1
_cod_database_code 4071585

loop_
_symmetry_equiv_pos_as_xyz
'x, y, z'
'-x, -y, -z'

loop_
_atom_site_label
_atom_site_type_symbol
_atom_site_fract_x
_atom_site_fract_y
_atom_site_fract_z
_atom_site_U_iso_or_equiv
_atom_site_adp_type
_atom_site_occupancy
_atom_site_symmetry_multiplicity
_atom_site_calc_flag
_atom_site_refinement_flags
Fe1 Fe 1.35564(7) 0.17666(6) 0.61629(6) 0.0528(3) Uani 1 1 d .
Fe2 Fe 0.26641(8) 0.91367(7) 1.11773(6) 0.0587(3) Uani 1 1 d .
C1 C 0.8585(5) 0.5230(4) 0.7966(4) 0.0427(14) Uani 1 1 d .
C2 C 0.9135(5) 0.5415(4) 0.7215(4) 0.0396(13) Uani 1 1 d .
H2 H 0.9784 0.5140 0.6878 0.048 Uiso 1 1 calc R
C3 C 0.8585(5) 0.6068(4) 0.7032(4) 0.0418(14) Uani 1 1 d .
C4 C 0.8887(5) 0.6416(4) 0.6253(4) 0.0453(14) Uani 1 1 d .
C5 C 1.0447(5) 0.6605(4) 0.6139(4) 0.0554(16) Uani 1 1 d .
H5A H 1.0641 0.5969 0.6003 0.066 Uiso 1 1 calc R
H5B H 1.0587 0.6719 0.5568 0.066 Uiso 1 1 calc R
C6 C 1.1490(6) 0.7579(5) 0.7088(5) 0.072(2) Uani 1 1 d .
H6A H 1.1418 0.7433 0.7643 0.087 Uiso 1 1 calc R
H6B H 1.2451 0.7687 0.6974 0.087 Uiso 1 1 calc R
C7 C 1.1211(6) 0.8594(5) 0.7375(5) 0.084(2) Uani 1 1 d .
H7A H 1.1371 0.8783 0.6850 0.101 Uiso 1 1 calc R
H7B H 1.1865 0.9182 0.7995 0.101 Uiso 1 1 calc R
C8 C 0.9698(6) 0.8437(5) 0.7517(5) 0.0719(19) Uani 1 1 d .
H8A H 0.9519 0.9080 0.7660 0.086 Uiso 1 1 calc R
H8B H 0.9570 0.8325 0.8089 0.086 Uiso 1 1 calc R
C9 C 0.8630(6) 0.7464(5) 0.6567(5) 0.0631(17) Uani 1 1 d .
H9A H 0.7675 0.7365 0.6692 0.076 Uiso 1 1 calc R
H9B H 0.8693 0.7614 0.6014 0.076 Uiso 1 1 calc R
C10 C 0.7884(6) 0.5537(5) 0.5220(4) 0.0496(15) Uani 1 1 d .
C11 C 0.8023(7) 0.5653(6) 0.4371(5) 0.0733(19) Uani 1 1 d .
H11 H 0.8710 0.6276 0.4445 0.088 Uiso 1 1 calc R
C12 C 0.7210(8) 0.4905(7) 0.3444(5) 0.084(2) Uani 1 1 d .
H12 H 0.7361 0.5009 0.2896 0.101 Uiso 1 1 calc R
C13 C 0.6174(7) 0.4004(7) 0.3318(5) 0.082(2) Uani 1 1 d .
H13 H 0.5599 0.3492 0.2685 0.098 Uiso 1 1 calc R
C14 C 0.5981(6) 0.3854(6) 0.4138(5) 0.088(2) Uani 1 1 d .
H14 H 0.5270 0.3238 0.4057 0.106 Uiso 1 1 calc R
C15 C 0.6839(6) 0.4613(5) 0.5076(5) 0.0651(18) Uani 1 1 d .
H15 H 0.6707 0.4498 0.5619 0.078 Uiso 1 1 calc R
C16 C 0.7654(5) 0.6300(4) 0.7680(4) 0.0446(14) Uani 1 1 d .
H16 H 0.7120 0.6708 0.7707 0.053 Uiso 1 1 calc R
C17 C 0.7633(5) 0.5830(4) 0.8290(4) 0.0402(14) Uani 1 1 d .
C18 C 0.6840(5) 0.5958(4) 0.9053(4) 0.0441(14) Uani 1 1 d .
C19 C 0.5869(6) 0.6545(4) 0.9269(4) 0.0461(15) Uani 1 1 d .
C20 C 0.6204(6) 0.7549(5) 0.9366(4) 0.0663(19) Uani 1 1 d .
H20 H 0.7106 0.7906 0.9315 0.080 Uiso 1 1 calc R
C21 C 0.5214(6) 0.8033(5) 0.9539(4) 0.0675(19) Uani 1 1 d .
H21 H 0.5460 0.8712 0.9605 0.081 Uiso 1 1 calc R
C22 C 0.3841(6) 0.7512(5) 0.9616(4) 0.0594(17) Uani 1 1 d .
C23 C 0.2795(7) 0.8037(6) 0.9809(4) 0.0683(19) Uani 1 1 d .
C24 C 0.2881(8) 0.8993(6) 0.9816(5) 0.085(2) Uani 1 1 d .
H24 H 0.3701 0.9448 0.9696 0.102 Uiso 1 1 calc R
C25 C 0.1683(8) 0.9235(6) 1.0071(5) 0.088(2) Uani 1 1 d .
H25 H 0.1505 0.9864 1.0141 0.106 Uiso 1 1 calc R
C26 C 0.0777(7) 0.8411(7) 1.0204(5) 0.093(3) Uani 1 1 d .
H26 H -0.0152 0.8360 1.0387 0.111 Uiso 1 1 calc R
C27 C 0.1426(7) 0.7671(6) 1.0028(5) 0.090(2) Uani 1 1 d .
H27 H 0.1026 0.7019 1.0078 0.108 Uiso 1 1 calc R
C28 C 0.2826(10) 0.8969(7) 1.2404(5) 0.098(3) Uani 1 1 d .
H28 H 0.2339 0.8316 1.2438 0.118 Uiso 1 1 calc R
C29 C 0.4171(9) 0.9263(8) 1.2173(6) 0.102(3) Uani 1 1 d .
H29 H 0.4796 0.8853 1.2014 0.123 Uiso 1 1 calc R
C30 C 0.4453(9) 1.0257(8) 1.2217(6) 0.103(3) Uani 1 1 d .
H30 H 0.5313 1.0664 1.2089 0.123 Uiso 1 1 calc R
C31 C 0.3302(11) 1.0558(7) 1.2471(6) 0.115(3) Uani 1 1 d .
H31 H 0.3209 1.1219 1.2556 0.138 Uiso 1 1 calc R
C32 C 0.2320(9) 0.9778(10) 1.2589(5) 0.102(3) Uani 1 1 d .
H32 H 0.1404 0.9789 1.2771 0.123 Uiso 1 1 calc R
C33 C 0.8854(5) 0.4558(4) 0.8295(4) 0.0463(15) Uani 1 1 d .
C34 C 0.9620(5) 0.3828(4) 0.7760(4) 0.0421(14) Uani 1 1 d .
C35 C 0.9319(5) 0.3181(4) 0.6726(4) 0.0447(15) Uani 1 1 d .
H35 H 0.8701 0.3255 0.6326 0.054 Uiso 1 1 calc R
C36 C 0.9934(5) 0.2423(4) 0.6282(4) 0.0481(15) Uani 1 1 d .
H36 H 0.9707 0.1983 0.5585 0.058 Uiso 1 1 calc R
C37 C 1.0882(5) 0.2305(4) 0.6855(4) 0.0428(14) Uani 1 1 d .
C38 C 1.1190(5) 0.2978(4) 0.7897(4) 0.0505(15) Uani 1 1 d .
H38 H 1.1845 0.2934 0.8298 0.061 Uiso 1 1 calc R
C39 C 1.0546(5) 0.3699(4) 0.8340(4) 0.0482(15) Uani 1 1 d .
H39 H 1.0729 0.4112 0.9039 0.058 Uiso 1 1 calc R
C40 C 0.4530(6) 0.6051(5) 0.9390(4) 0.0586(17) Uani 1 1 d .
H40 H 0.4301 0.5388 0.9357 0.070 Uiso 1 1 calc R
C41 C 0.3541(6) 0.6528(5) 0.9559(5) 0.0689(19) Uani 1 1 d .
H41 H 0.2653 0.6180 0.9636 0.083 Uiso 1 1 calc R
C42 C 1.1513(5) 0.1477(4) 0.6351(4) 0.0455(15) Uani 1 1 d .
C43 C 1.2226(6) 0.1096(5) 0.6841(5) 0.0602(17) Uani 1 1 d .
H43 H 1.2372 0.1325 0.7562 0.072 Uiso 1 1 calc R
C44 C 1.2681(6) 0.0331(5) 0.6100(5) 0.0614(18) Uani 1 1 d .
H44 H 1.3204 -0.0063 0.6217 0.074 Uiso 1 1 calc R
C45 C 1.2280(6) 0.0244(4) 0.5165(5) 0.0620(18) Uani 1 1 d .
H45 H 1.2481 -0.0223 0.4524 0.074 Uiso 1 1 calc R
C46 C 1.1559(5) 0.0944(4) 0.5302(4) 0.0518(16) Uani 1 1 d .
H46 H 1.1167 0.1048 0.4779 0.062 Uiso 1 1 calc R
C47 C 1.4491(7) 0.2969(7) 0.5873(9) 0.095(3) Uani 1 1 d .
H47 H 1.4017 0.3189 0.5486 0.115 Uiso 1 1 calc R
C48 C 1.5104(8) 0.2181(7) 0.5477(7) 0.090(2) Uani 1 1 d .
H48 H 1.5129 0.1760 0.4765 0.108 Uiso 1 1 calc R
C49 C 1.5687(7) 0.2116(7) 0.6263(9) 0.101(3) Uani 1 1 d .
H49 H 1.6184 0.1637 0.6206 0.121 Uiso 1 1 calc R
C50 C 1.5399(8) 0.2839(8) 0.7155(8) 0.100(3) Uani 1 1 d .
H50 H 1.5672 0.2962 0.7834 0.120 Uiso 1 1 calc R
C51 C 1.4666(8) 0.3369(6) 0.6898(9) 0.108(3) Uani 1 1 d .
H51 H 1.4336 0.3923 0.7369 0.129 Uiso 1 1 calc R
O1 O 0.6842(4) 0.5505(3) 0.9597(3) 0.0643(12) Uani 1 1 d .
H1 H 0.7356 0.5155 0.9419 0.097 Uiso 1 1 calc R
O2 O 0.8445(4) 0.4520(3) 0.9065(3) 0.0562(11) Uani 1 1 d .

loop_
_atom_site_aniso_label
_atom_site_aniso_U_11
_atom_site_aniso_U_22
_atom_site_aniso_U_33
_atom_site_aniso_U_23
_atom_site_aniso_U_13
_atom_site_aniso_U_12
Fe1 0.0371(5) 0.0491(6) 0.0676(6) 0.0285(5) 0.0075(4) 0.0115(4)
Fe2 0.0581(6) 0.0604(6) 0.0581(6) 0.0232(5) 0.0155(5) 0.0322(5)
C1 0.041(3) 0.045(4) 0.039(4) 0.024(3) 0.009(3) 0.008(3)
C2 0.036(3) 0.049(4) 0.038(3) 0.023(3) 0.008(3) 0.019(3)
C3 0.038(3) 0.047(4) 0.048(4) 0.028(3) 0.014(3) 0.018(3)
C4 0.042(3) 0.058(4) 0.057(4) 0.037(3) 0.022(3) 0.030(3)
C5 0.052(4) 0.069(4) 0.068(4) 0.048(4) 0.027(3) 0.028(3)
C6 0.044(4) 0.087(5) 0.093(6) 0.054(5) 0.020(4) 0.019(4)
C7 0.074(5) 0.077(5) 0.112(6) 0.062(5) 0.017(4) 0.018(4)
C8 0.073(4) 0.060(5) 0.100(6) 0.047(4) 0.024(4) 0.034(4)
C9 0.065(4) 0.063(4) 0.085(5) 0.050(4) 0.027(4) 0.032(4)
C10 0.052(4) 0.071(5) 0.056(4) 0.044(4) 0.027(3) 0.038(4)
C11 0.075(5) 0.100(6) 0.068(5) 0.054(5) 0.024(4) 0.039(4)
C12 0.078(5) 0.139(8) 0.061(6) 0.060(6) 0.022(4) 0.057(5)
C13 0.060(5) 0.125(7) 0.049(5) 0.025(5) 0.004(4) 0.051(5)
C14 0.057(4) 0.121(7) 0.060(5) 0.041(5) 0.003(4) 0.007(4)
C15 0.054(4) 0.090(5) 0.053(5) 0.042(4) 0.014(3) 0.017(4)
C16 0.042(3) 0.040(3) 0.048(4) 0.019(3) 0.014(3) 0.016(3)
C17 0.046(3) 0.040(3) 0.035(3) 0.019(3) 0.018(3) 0.015(3)
C18 0.045(3) 0.043(4) 0.031(3) 0.011(3) 0.002(3) 0.011(3)
C19 0.056(4) 0.043(4) 0.040(4) 0.017(3) 0.023(3) 0.024(3)
C20 0.058(4) 0.053(4) 0.092(5) 0.036(4) 0.032(4) 0.024(4)
C21 0.071(4) 0.051(4) 0.078(5) 0.029(4) 0.021(4) 0.024(4)
C22 0.057(4) 0.072(5) 0.051(4) 0.026(4) 0.019(3) 0.033(4)
C23 0.066(5) 0.076(5) 0.064(5) 0.029(4) 0.015(4) 0.037(4)
C24 0.100(6) 0.104(6) 0.080(5) 0.049(5) 0.036(4) 0.066(5)
C25 0.087(6) 0.105(7) 0.078(5) 0.041(5) 0.005(4) 0.049(5)
C26 0.060(5) 0.126(7) 0.080(5) 0.032(5) 0.003(4) 0.051(5)
C27 0.051(4) 0.083(6) 0.098(6) 0.015(4) 0.010(4) 0.026(4)
C28 0.102(7) 0.131(8) 0.083(6) 0.071(6) 0.006(5) 0.042(6)
C29 0.076(6) 0.122(8) 0.102(6) 0.042(6) 0.002(5) 0.051(6)
C30 0.070(5) 0.100(7) 0.096(6) 0.024(6) -0.010(4) 0.021(6)
C31 0.097(7) 0.078(6) 0.105(7) -0.003(5) -0.002(5) 0.033(6)
C32 0.097(7) 0.162(9) 0.068(5) 0.053(6) 0.029(5) 0.078(7)
C33 0.041(3) 0.046(4) 0.040(4) 0.017(3) 0.010(3) 0.009(3)
C34 0.038(3) 0.044(4) 0.044(4) 0.024(3) 0.009(3) 0.013(3)
C35 0.039(3) 0.052(4) 0.034(4) 0.021(3) -0.001(3) 0.009(3)
C36 0.049(4) 0.038(4) 0.046(4) 0.016(3) 0.012(3) 0.009(3)
C37 0.035(3) 0.043(4) 0.050(4) 0.021(3) 0.011(3) 0.017(3)
C38 0.048(3) 0.062(4) 0.039(4) 0.022(3) 0.002(3) 0.023(3)
C39 0.052(3) 0.051(4) 0.034(3) 0.014(3) 0.008(3) 0.022(3)
C40 0.065(4) 0.054(4) 0.064(4) 0.033(3) 0.034(3) 0.024(3)
C41 0.066(4) 0.069(5) 0.090(5) 0.047(4) 0.042(4) 0.035(4)
C42 0.033(3) 0.045(4) 0.051(4) 0.023(3) 0.008(3) 0.007(3)
C43 0.062(4) 0.073(5) 0.065(5) 0.044(4) 0.023(3) 0.033(4)
C44 0.049(4) 0.052(4) 0.094(5) 0.043(4) 0.026(4) 0.022(3)
C45 0.059(4) 0.047(4) 0.066(5) 0.013(4) 0.020(4) 0.026(3)
C46 0.045(3) 0.045(4) 0.049(4) 0.013(3) 0.003(3) 0.014(3)
C47 0.053(5) 0.069(6) 0.192(11) 0.088(7) 0.025(6) 0.022(5)
C48 0.064(5) 0.106(7) 0.116(7) 0.076(6) 0.028(5) 0.018(5)
C49 0.037(4) 0.116(8) 0.155(9) 0.075(8) 0.017(5) 0.025(4)
C50 0.051(5) 0.097(7) 0.125(9) 0.059(7) -0.022(5) -0.009(5)
C51 0.063(5) 0.048(5) 0.142(9) 0.008(6) 0.006(6) -0.001(4)
O1 0.080(3) 0.087(3) 0.057(3) 0.045(3) 0.034(2) 0.053(3)
O2 0.075(3) 0.076(3) 0.038(2) 0.036(2) 0.023(2) 0.040(2)

loop_
_atom_type_symbol
_atom_type_description
_atom_type_scat_dispersion_real
_atom_type_scat_dispersion_imag
_atom_type_scat_source
C C 0.0033 0.0016 'International Tables Vol C Tables 4.2.6.8 and 6.1.1.4'
H H 0.0000 0.0000 'International Tables Vol C Tables 4.2.6.8 and 6.1.1.4'
O O 0.0106 0.0060 'International Tables Vol C Tables 4.2.6.8 and 6.1.1.4'
Fe Fe 0.3463 0.8444 'International Tables Vol C Tables 4.2.6.8 and 6.1.1.4'

loop_
_geom_angle_atom_site_label_1
_geom_angle_atom_site_label_2
_geom_angle_atom_site_label_3
_geom_angle
C48 Fe1 C45 106.1(3)
C48 Fe1 C50 68.0(3)
C45 Fe1 C50 150.7(4)
C48 Fe1 C47 41.0(3)
C45 Fe1 C47 127.3(4)
C50 Fe1 C47 68.1(3)
C48 Fe1 C51 68.1(3)
C45 Fe1 C51 165.5(5)
C50 Fe1 C51 41.0(3)
C47 Fe1 C51 39.9(3)
C48 Fe1 C44 127.1(3)
C45 Fe1 C44 40.9(2)
C50 Fe1 C44 118.4(3)
C47 Fe1 C44 165.6(4)
C51 Fe1 C44 153.1(5)
C48 Fe1 C43 165.8(4)
C45 Fe1 C43 68.9(2)
C50 Fe1 C43 109.4(3)
C47 Fe1 C43 152.4(4)
C51 Fe1 C43 119.9(4)
C44 Fe1 C43 40.7(2)
C48 Fe1 C46 115.9(3)
C45 Fe1 C46 40.8(2)
C50 Fe1 C46 168.1(4)
C47 Fe1 C46 106.9(3)
C51 Fe1 C46 128.4(4)
C44 Fe1 C46 69.1(2)
C43 Fe1 C46 69.6(2)
C48 Fe1 C42 150.8(3)
C45 Fe1 C42 68.8(2)
C50 Fe1 C42 130.4(4)
C47 Fe1 C42 118.0(3)
C51 Fe1 C42 109.4(3)
C44 Fe1 C42 68.8(2)
C43 Fe1 C42 41.3(2)
C46 Fe1 C42 41.28(19)
C48 Fe1 C49 40.0(3)
C45 Fe1 C49 116.4(3)
C50 Fe1 C49 40.6(3)
C47 Fe1 C49 68.0(3)
C51 Fe1 C49 68.3(3)
C44 Fe1 C49 107.8(3)
C43 Fe1 C49 129.2(4)
C46 Fe1 C49 149.0(4)
C42 Fe1 C49 168.5(4)
C32 Fe2 C31 39.8(3)
C32 Fe2 C28 40.3(3)
C31 Fe2 C28 67.7(4)
C32 Fe2 C24 157.9(4)
C31 Fe2 C24 123.6(4)
C28 Fe2 C24 161.1(4)
C32 Fe2 C27 124.5(4)
C31 Fe2 C27 161.6(4)
C28 Fe2 C27 106.3(3)
C24 Fe2 C27 67.5(3)
C32 Fe2 C26 108.4(3)
C31 Fe2 C26 126.1(4)
C28 Fe2 C26 120.1(4)
C24 Fe2 C26 67.6(3)
C27 Fe2 C26 40.4(2)
C32 Fe2 C23 160.2(4)
C31 Fe2 C23 156.5(4)
C28 Fe2 C23 122.4(4)
C24 Fe2 C23 41.0(2)
C27 Fe2 C23 41.6(2)
C26 Fe2 C23 69.8(3)
C32 Fe2 C30 67.2(3)
C31 Fe2 C30 40.1(3)
C28 Fe2 C30 68.0(3)
C24 Fe2 C30 109.9(3)
C27 Fe2 C30 155.8(4)
C26 Fe2 C30 163.0(4)
C23 Fe2 C30 120.1(3)
C32 Fe2 C25 122.5(3)
C31 Fe2 C25 110.0(4)
C28 Fe2 C25 156.0(4)
C24 Fe2 C25 40.2(2)
C27 Fe2 C25 67.9(3)
C26 Fe2 C25 40.4(2)
C23 Fe2 C25 69.7(3)
C30 Fe2 C25 126.8(4)
C32 Fe2 C29 67.7(3)
C31 Fe2 C29 67.9(4)
C28 Fe2 C29 40.6(3)
C24 Fe2 C29 125.4(3)
C27 Fe2 C29 119.7(4)
C26 Fe2 C29 154.8(4)
C23 Fe2 C29 105.1(3)
C30 Fe2 C29 40.6(3)
C25 Fe2 C29 162.7(4)
C2 C1 C33 126.0(5)
C2 C1 C17 105.5(5)
C33 C1 C17 128.4(5)
C1 C2 C3 111.4(5)
C1 C2 H2 124.3
C3 C2 H2 124.3
C16 C3 C2 106.4(5)
C16 C3 C4 126.5(5)
C2 C3 C4 127.1(5)
C3 C4 C9 110.5(4)
C3 C4 C5 110.2(4)
C9 C4 C5 108.9(4)
C3 C4 C10 110.0(4)
C9 C4 C10 107.9(5)
C5 C4 C10 109.3(4)
C6 C5 C4 111.8(4)
C6 C5 H5A 109.3
C4 C5 H5A 109.3
C6 C5 H5B 109.3
C4 C5 H5B 109.3
H5A C5 H5B 107.9
C7 C6 C5 112.3(5)
C7 C6 H6A 109.1
C5 C6 H6A 109.1
C7 C6 H6B 109.1
C5 C6 H6B 109.1
H6A C6 H6B 107.9
C6 C7 C8 110.5(5)
C6 C7 H7A 109.6
C8 C7 H7A 109.6
C6 C7 H7B 109.6
C8 C7 H7B 109.6
H7A C7 H7B 108.1
C7 C8 C9 111.0(5)
C7 C8 H8A 109.4
C9 C8 H8A 109.4
C7 C8 H8B 109.4
C9 C8 H8B 109.4
H8A C8 H8B 108.0
C4 C9 C8 112.9(5)
C4 C9 H9A 109.0
C8 C9 H9A 109.0
C4 C9 H9B 109.0
C8 C9 H9B 109.0
H9A C9 H9B 107.8
C15 C10 C11 116.2(6)
C15 C10 C4 123.5(5)
C11 C10 C4 120.3(6)
C12 C11 C10 123.3(7)
C12 C11 H11 118.4
C10 C11 H11 118.4
C11 C12 C13 119.7(7)
C11 C12 H12 120.1
C13 C12 H12 120.1
C12 C13 C14 119.4(7)
C12 C13 H13 120.3
C14 C13 H13 120.3
C15 C14 C13 120.3(7)
C15 C14 H14 119.8
C13 C14 H14 119.8
C10 C15 C14 121.1(6)
C10 C15 H15 119.5
C14 C15 H15 119.5
C3 C16 C17 110.5(5)
C3 C16 H16 124.7
C17 C16 H16 124.7
C16 C17 C18 124.0(5)
C16 C17 C1 106.2(4)
C18 C17 C1 129.8(5)
O1 C18 C17 122.2(5)
O1 C18 C19 113.6(5)
C17 C18 C19 124.1(5)
C20 C19 C40 118.3(5)
C20 C19 C18 124.4(5)
C40 C19 C18 117.4(5)
C19 C20 C21 120.8(5)
C19 C20 H20 119.6
C21 C20 H20 119.6
C20 C21 C22 120.9(6)
C20 C21 H21 119.6
C22 C21 H21 119.6
C41 C22 C21 117.7(6)
C41 C22 C23 121.7(6)
C21 C22 C23 120.6(6)
C24 C23 C27 103.9(7)
C24 C23 C22 129.1(7)
C27 C23 C22 126.9(7)
C24 C23 Fe2 69.3(4)
C27 C23 Fe2 69.2(3)
C22 C23 Fe2 125.5(4)
C25 C24 C23 111.0(7)
C25 C24 Fe2 70.3(4)
C23 C24 Fe2 69.7(4)
C25 C24 H24 124.4
C23 C24 H24 124.4
Fe2 C24 H24 124.4
C24 C25 C26 107.2(7)
C24 C25 Fe2 69.5(4)
C26 C25 Fe2 69.6(4)
C24 C25 H25 126.4
C26 C25 H25 126.4
Fe2 C25 H25 126.4
C27 C26 C25 108.1(7)
C27 C26 Fe2 69.8(4)
C25 C26 Fe2 70.0(4)
C27 C26 H26 126.0
C25 C26 H26 126.0
Fe2 C26 H26 126.0
C26 C27 C23 109.7(7)
C26 C27 Fe2 69.8(4)
C23 C27 Fe2 69.3(4)
C26 C27 H27 125.1
C23 C27 H27 125.1
Fe2 C27 H27 125.1
C32 C28 C29 107.6(8)
C32 C28 Fe2 69.6(4)
C29 C28 Fe2 70.2(4)
C32 C28 H28 126.2
C29 C28 H28 126.2
Fe2 C28 H28 126.2
C28 C29 C30 107.0(8)
C28 C29 Fe2 69.2(4)
C30 C29 Fe2 69.5(5)
C28 C29 H29 126.5
C30 C29 H29 126.5
Fe2 C29 H29 126.5
C31 C30 C29 108.1(9)
C31 C30 Fe2 69.6(4)
C29 C30 Fe2 69.9(5)
C31 C30 H30 126.0
C29 C30 H30 126.0
Fe2 C30 H30 126.0
C32 C31 C30 108.3(9)
C32 C31 Fe2 69.9(5)
C30 C31 Fe2 70.3(4)
C32 C31 H31 125.9
C30 C31 H31 125.9
Fe2 C31 H31 125.9
C31 C32 C28 109.1(8)
C31 C32 Fe2 70.3(4)
C28 C32 Fe2 70.1(4)
C31 C32 H32 125.4
C28 C32 H32 125.4
Fe2 C32 H32 125.4
O2 C33 C1 122.5(5)
O2 C33 C34 115.0(5)
C1 C33 C34 122.5(5)
C35 C34 C39 118.7(5)
C35 C34 C33 122.8(5)
C39 C34 C33 118.0(5)
C34 C35 C36 120.1(5)
C34 C35 H35 119.9
C36 C35 H35 119.9
C35 C36 C37 121.5(5)
C35 C36 H36 119.3
C37 C36 H36 119.3
C36 C37 C38 117.5(5)
C36 C37 C42 119.9(5)
C38 C37 C42 122.6(5)
C39 C38 C37 121.1(5)
C39 C38 H38 119.4
C37 C38 H38 119.4
C38 C39 C34 121.0(5)
C38 C39 H39 119.5
C34 C39 H39 119.5
C41 C40 C19 121.1(6)
C41 C40 H40 119.5
C19 C40 H40 119.5
C40 C41 C22 121.2(6)
C40 C41 H41 119.4
C22 C41 H41 119.4
C43 C42 C46 107.9(5)
C43 C42 C37 125.6(6)
C46 C42 C37 126.4(6)
C43 C42 Fe1 69.0(3)
C46 C42 Fe1 69.2(3)
C37 C42 Fe1 125.8(3)
C44 C43 C42 107.5(6)
C44 C43 Fe1 69.4(3)
C42 C43 Fe1 69.7(3)
C44 C43 H43 126.2
C42 C43 H43 126.2
Fe1 C43 H43 126.2
C43 C44 C45 108.5(6)
C43 C44 Fe1 69.9(3)
C45 C44 Fe1 69.3(3)
C43 C44 H44 125.8
C45 C44 H44 125.8
Fe1 C44 H44 125.8
C44 C45 C46 109.1(5)
C44 C45 Fe1 69.8(3)
C46 C45 Fe1 70.3(3)
C44 C45 H45 125.4
C46 C45 H45 125.4
Fe1 C45 H45 125.4
C45 C46 C42 107.0(5)
C45 C46 Fe1 68.8(3)
C42 C46 Fe1 69.5(3)
C45 C46 H46 126.5
C42 C46 H46 126.5
Fe1 C46 H46 126.5
C51 C47 C48 108.0(8)
C51 C47 Fe1 70.1(5)
C48 C47 Fe1 69.1(4)
C51 C47 H47 126.0
C48 C47 H47 126.0
Fe1 C47 H47 126.0
C49 C48 C47 108.7(8)
C49 C48 Fe1 71.2(4)
C47 C48 Fe1 69.9(4)
C49 C48 H48 125.7
C47 C48 H48 125.7
Fe1 C48 H48 125.7
C48 C49 C50 107.6(9)
C48 C49 Fe1 68.8(4)
C50 C49 Fe1 68.9(4)
C48 C49 H49 126.2
C50 C49 H49 126.2
Fe1 C49 H49 126.2
C49 C50 C51 107.6(9)
C49 C50 Fe1 70.5(4)
C51 C50 Fe1 69.5(4)
C49 C50 H50 126.2
C51 C50 H50 126.2
Fe1 C50 H50 126.2
C47 C51 C50 108.1(8)
C47 C51 Fe1 70.0(4)
C50 C51 Fe1 69.4(4)
C47 C51 H51 125.9
C50 C51 H51 125.9
Fe1 C51 H51 125.9
C18 O1 H1 109.5

loop_
_geom_bond_atom_site_label_1
_geom_bond_atom_site_label_2
_geom_bond_distance
Fe1 C48 2.007(6)
Fe1 C45 2.012(6)
Fe1 C50 2.018(7)
Fe1 C47 2.018(7)
Fe1 C51 2.019(7)
Fe1 C44 2.020(6)
Fe1 C43 2.027(5)
Fe1 C46 2.032(5)
Fe1 C42 2.036(5)
Fe1 C49 2.038(6)
Fe2 C32 2.009(7)
Fe2 C31 2.014(7)
Fe2 C28 2.015(7)
Fe2 C24 2.017(7)
Fe2 C27 2.020(6)
Fe2 C26 2.021(7)
Fe2 C23 2.022(6)
Fe2 C30 2.023(7)
Fe2 C25 2.027(7)
Fe2 C29 2.029(8)
C1 C2 1.394(6)
C1 C33 1.414(7)
C1 C17 1.469(6)
C2 C3 1.399(6)
C2 H2 0.9300
C3 C16 1.391(6)
C3 C4 1.512(7)
C4 C9 1.539(7)
C4 C5 1.546(6)
C4 C10 1.551(7)
C5 C6 1.530(7)
C5 H5A 0.9700
C5 H5B 0.9700
C6 C7 1.511(7)
C6 H6A 0.9700
C6 H6B 0.9700
C7 C8 1.514(7)
C7 H7A 0.9700
C7 H7B 0.9700
C8 C9 1.540(7)
C8 H8A 0.9700
C8 H8B 0.9700
C9 H9A 0.9700
C9 H9B 0.9700
C10 C15 1.373(7)
C10 C11 1.394(7)
C11 C12 1.352(8)
C11 H11 0.9300
C12 C13 1.354(8)
C12 H12 0.9300
C13 C14 1.383(8)
C13 H13 0.9300
C14 C15 1.381(7)
C14 H14 0.9300
C15 H15 0.9300
C16 C17 1.407(7)
C16 H16 0.9300
C17 C18 1.409(6)
C18 O1 1.299(6)
C18 C19 1.470(7)
C19 C20 1.379(7)
C19 C40 1.391(6)
C20 C21 1.381(7)
C20 H20 0.9300
C21 C22 1.404(7)
C21 H21 0.9300
C22 C41 1.380(7)
C22 C23 1.474(8)
C23 C24 1.415(8)
C23 C27 1.434(8)
C24 C25 1.391(8)
C24 H24 0.9800
C25 C26 1.399(9)
C25 H25 0.9800
C26 C27 1.396(8)
C26 H26 0.9800
C27 H27 0.9800
C28 C32 1.385(9)
C28 C29 1.404(9)
C28 H28 0.9800
C29 C30 1.405(10)
C29 H29 0.9800
C30 C31 1.384(9)
C30 H30 0.9800
C31 C32 1.370(10)
C31 H31 0.9800
C32 H32 0.9800
C33 O2 1.279(6)
C33 C34 1.492(7)
C34 C35 1.379(6)
C34 C39 1.391(7)
C35 C36 1.383(6)
C35 H35 0.9300
C36 C37 1.390(7)
C36 H36 0.9300
C37 C38 1.393(6)
C37 C42 1.485(7)
C38 C39 1.364(6)
C38 H38 0.9300
C39 H39 0.9300
C40 C41 1.374(7)
C40 H40 0.9300
C41 H41 0.9300
C42 C43 1.432(7)
C42 C46 1.434(7)
C43 C44 1.408(7)
C43 H43 0.9800
C44 C45 1.409(7)
C44 H44 0.9800
C45 C46 1.411(7)
C45 H45 0.9800
C46 H46 0.9800
C47 C51 1.376(10)
C47 C48 1.410(9)
C47 H47 0.9800
C48 C49 1.383(9)
C48 H48 0.9800
C49 C50 1.407(10)
C49 H49 0.9800
C50 C51 1.415(10)
C50 H50 0.9800
C51 H51 0.9800
O1 H1 0.8200

loop_
_geom_hbond_atom_site_label_D
_geom_hbond_atom_site_label_H
_geom_hbond_atom_site_label_A
_geom_hbond_distance_DH
_geom_hbond_distance_HA
_geom_hbond_distance_DA
_geom_hbond_angle_DHA
O1 H1 O2 0.82 1.63 2.448(5) 176.6

loop_
_geom_torsion_atom_site_label_1
_geom_torsion_atom_site_label_2
_geom_torsion_atom_site_label_3
_geom_torsion_atom_site_label_4
_geom_torsion
C33 C1 C2 C3 176.2(5)
C17 C1 C2 C3 -1.0(5)
C1 C2 C3 C16 -0.3(6)
C1 C2 C3 C4 -177.9(5)
C16 C3 C4 C9 26.9(7)
C2 C3 C4 C9 -156.0(5)
C16 C3 C4 C5 147.3(5)
C2 C3 C4 C5 -35.6(7)
C16 C3 C4 C10 -92.2(6)
C2 C3 C4 C10 84.9(6)
C3 C4 C5 C6 -67.7(6)
C9 C4 C5 C6 53.7(6)
C10 C4 C5 C6 171.4(5)
C4 C5 C6 C7 -56.4(6)
C5 C6 C7 C8 56.6(7)
C6 C7 C8 C9 -55.6(7)
C3 C4 C9 C8 67.0(6)
C5 C4 C9 C8 -54.1(6)
C10 C4 C9 C8 -172.7(4)
C7 C8 C9 C4 56.1(7)
C3 C4 C10 C15 3.0(7)
C9 C4 C10 C15 -117.7(6)
C5 C4 C10 C15 124.1(5)
C3 C4 C10 C11 -176.3(5)
C9 C4 C10 C11 63.0(6)
C5 C4 C10 C11 -55.2(6)
C15 C10 C11 C12 -1.1(9)
C4 C10 C11 C12 178.2(5)
C10 C11 C12 C13 1.9(10)
C11 C12 C13 C14 -1.1(10)
C12 C13 C14 C15 -0.2(10)
C11 C10 C15 C14 -0.3(8)
C4 C10 C15 C14 -179.6(5)
C13 C14 C15 C10 1.0(9)
C2 C3 C16 C17 1.6(6)
C4 C3 C16 C17 179.2(5)
C3 C16 C17 C18 177.2(4)
C3 C16 C17 C1 -2.2(6)
C2 C1 C17 C16 1.9(5)
C33 C1 C17 C16 -175.2(5)
C2 C1 C17 C18 -177.4(5)
C33 C1 C17 C18 5.5(9)
C16 C17 C18 O1 179.6(5)
C1 C17 C18 O1 -1.2(8)
C16 C17 C18 C19 3.8(8)
C1 C17 C18 C19 -177.0(5)
O1 C18 C19 C20 136.5(6)
C17 C18 C19 C20 -47.5(8)
O1 C18 C19 C40 -42.9(7)
C17 C18 C19 C40 133.2(5)
C40 C19 C20 C21 -2.6(9)
C18 C19 C20 C21 178.0(5)
C19 C20 C21 C22 -0.2(9)
C20 C21 C22 C41 2.9(9)
C20 C21 C22 C23 179.5(5)
C41 C22 C23 C24 -174.7(7)
C21 C22 C23 C24 8.8(10)
C41 C22 C23 C27 4.7(10)
C21 C22 C23 C27 -171.8(6)
C41 C22 C23 Fe2 94.1(7)
C21 C22 C23 Fe2 -82.4(7)
C32 Fe2 C23 C24 167.0(8)
C31 Fe2 C23 C24 -58.1(10)
C28 Fe2 C23 C24 -167.8(5)
C27 Fe2 C23 C24 114.8(6)
C26 Fe2 C23 C24 78.7(5)
C30 Fe2 C23 C24 -86.1(5)
C25 Fe2 C23 C24 35.5(4)
C29 Fe2 C23 C24 -127.2(5)
C32 Fe2 C23 C27 52.2(11)
C31 Fe2 C23 C27 -172.9(8)
C28 Fe2 C23 C27 77.5(6)
C24 Fe2 C23 C27 -114.8(6)
C26 Fe2 C23 C27 -36.1(4)
C30 Fe2 C23 C27 159.2(5)
C25 Fe2 C23 C27 -79.3(5)
C29 Fe2 C23 C27 118.0(5)
C32 Fe2 C23 C22 -69.0(11)
C31 Fe2 C23 C22 65.9(11)
C28 Fe2 C23 C22 -43.7(7)
C24 Fe2 C23 C22 124.0(8)
C27 Fe2 C23 C22 -121.2(8)
C26 Fe2 C23 C22 -157.3(7)
C30 Fe2 C23 C22 38.0(8)
C25 Fe2 C23 C22 159.5(7)
C29 Fe2 C23 C22 -3.2(7)
C27 C23 C24 C25 2.9(8)
C22 C23 C24 C25 -177.6(6)
Fe2 C23 C24 C25 -58.1(5)
C27 C23 C24 Fe2 61.0(4)
C22 C23 C24 Fe2 -119.5(7)
C32 Fe2 C24 C25 -45.7(11)
C31 Fe2 C24 C25 -81.3(6)
C28 Fe2 C24 C25 156.1(9)
C27 Fe2 C24 C25 82.0(5)
C26 Fe2 C24 C25 38.1(4)
C23 Fe2 C24 C25 122.6(7)
C30 Fe2 C24 C25 -123.9(5)
C29 Fe2 C24 C25 -166.7(5)
C32 Fe2 C24 C23 -168.3(8)
C31 Fe2 C24 C23 156.0(5)
C28 Fe2 C24 C23 33.5(12)
C27 Fe2 C24 C23 -40.7(4)
C26 Fe2 C24 C23 -84.6(5)
C30 Fe2 C24 C23 113.4(5)
C25 Fe2 C24 C23 -122.6(7)
C29 Fe2 C24 C23 70.6(6)
C23 C24 C25 C26 -1.8(8)
Fe2 C24 C25 C26 -59.6(5)
C23 C24 C25 Fe2 57.8(5)
C32 Fe2 C25 C24 161.4(6)
C31 Fe2 C25 C24 118.9(6)
C28 Fe2 C25 C24 -161.2(8)
C27 Fe2 C25 C24 -80.8(5)
C26 Fe2 C25 C24 -118.5(7)
C23 Fe2 C25 C24 -36.1(4)
C30 Fe2 C25 C24 76.9(6)
C29 Fe2 C25 C24 39.0(13)
C32 Fe2 C25 C26 -80.2(6)
C31 Fe2 C25 C26 -122.7(5)
C28 Fe2 C25 C26 -42.7(10)
C24 Fe2 C25 C26 118.5(7)
C27 Fe2 C25 C26 37.7(4)
C23 Fe2 C25 C26 82.4(5)
C30 Fe2 C25 C26 -164.6(5)
C29 Fe2 C25 C26 157.5(10)
C24 C25 C26 C27 -0.1(8)
Fe2 C25 C26 C27 -59.6(5)
C24 C25 C26 Fe2 59.5(5)
C32 Fe2 C26 C27 -122.1(5)
C31 Fe2 C26 C27 -162.7(5)
C28 Fe2 C26 C27 -79.5(6)
C24 Fe2 C26 C27 81.2(5)
C23 Fe2 C26 C27 37.1(4)
C30 Fe2 C26 C27 165.9(10)
C25 Fe2 C26 C27 119.1(6)
C29 Fe2 C26 C27 -45.5(9)
C32 Fe2 C26 C25 118.9(5)
C31 Fe2 C26 C25 78.3(6)
C28 Fe2 C26 C25 161.4(5)
C24 Fe2 C26 C25 -37.9(4)
C27 Fe2 C26 C25 -119.1(6)
C23 Fe2 C26 C25 -82.0(5)
C30 Fe2 C26 C25 46.8(13)
C29 Fe2 C26 C25 -164.5(7)
C25 C26 C27 C23 1.9(8)
Fe2 C26 C27 C23 -57.9(5)
C25 C26 C27 Fe2 59.8(5)
C24 C23 C27 C26 -2.9(7)
C22 C23 C27 C26 177.6(6)
Fe2 C23 C27 C26 58.2(5)
C24 C23 C27 Fe2 -61.1(5)
C22 C23 C27 Fe2 119.4(6)
C32 Fe2 C27 C26 77.4(6)
C31 Fe2 C27 C26 49.5(13)
C28 Fe2 C27 C26 117.6(5)
C24 Fe2 C27 C26 -81.4(5)
C23 Fe2 C27 C26 -121.5(7)
C30 Fe2 C27 C26 -170.0(8)
C25 Fe2 C27 C26 -37.7(4)
C29 Fe2 C27 C26 159.5(5)
C32 Fe2 C27 C23 -161.1(5)
C31 Fe2 C27 C23 171.0(11)
C28 Fe2 C27 C23 -120.9(5)
C24 Fe2 C27 C23 40.2(4)
C26 Fe2 C27 C23 121.5(7)
C30 Fe2 C27 C23 -48.5(10)
C25 Fe2 C27 C23 83.8(5)
C29 Fe2 C27 C23 -78.9(6)
C31 Fe2 C28 C32 36.8(5)
C24 Fe2 C28 C32 167.5(9)
C27 Fe2 C28 C32 -124.7(6)
C26 Fe2 C28 C32 -83.1(6)
C23 Fe2 C28 C32 -167.1(5)
C30 Fe2 C28 C32 80.3(5)
C25 Fe2 C28 C32 -52.5(10)
C29 Fe2 C28 C32 118.4(8)
C32 Fe2 C28 C29 -118.4(8)
C31 Fe2 C28 C29 -81.6(5)
C24 Fe2 C28 C29 49.1(12)
C27 Fe2 C28 C29 116.9(6)
C26 Fe2 C28 C29 158.5(6)
C23 Fe2 C28 C29 74.5(6)
C30 Fe2 C28 C29 -38.1(5)
C25 Fe2 C28 C29 -170.9(7)
C32 C28 C29 C30 -0.4(9)
Fe2 C28 C29 C30 59.4(6)
C32 C28 C29 Fe2 -59.9(5)
C32 Fe2 C29 C28 37.9(5)
C31 Fe2 C29 C28 81.1(5)
C24 Fe2 C29 C28 -162.5(5)
C27 Fe2 C29 C28 -80.2(6)
C26 Fe2 C29 C28 -48.1(10)
C23 Fe2 C29 C28 -122.6(6)
C30 Fe2 C29 C28 118.4(8)
C25 Fe2 C29 C28 167.5(9)
C32 Fe2 C29 C30 -80.5(6)
C31 Fe2 C29 C30 -37.3(5)
C28 Fe2 C29 C30 -118.4(8)
C24 Fe2 C29 C30 79.1(6)
C27 Fe2 C29 C30 161.4(5)
C26 Fe2 C29 C30 -166.5(7)
C23 Fe2 C29 C30 119.0(6)
C25 Fe2 C29 C30 49.1(13)
C28 C29 C30 C31 0.1(9)
Fe2 C29 C30 C31 59.3(6)
C28 C29 C30 Fe2 -59.2(5)
C32 Fe2 C30 C31 -37.4(6)
C28 Fe2 C30 C31 -81.1(6)
C24 Fe2 C30 C31 119.0(6)
C27 Fe2 C30 C31 -161.8(8)
C26 Fe2 C30 C31 40.8(14)
C23 Fe2 C30 C31 163.1(6)
C25 Fe2 C30 C31 77.0(7)
C29 Fe2 C30 C31 -119.2(8)
C32 Fe2 C30 C29 81.9(6)
C31 Fe2 C30 C29 119.2(9)
C28 Fe2 C30 C29 38.1(5)
C24 Fe2 C30 C29 -121.7(6)
C27 Fe2 C30 C29 -42.5(11)
C26 Fe2 C30 C29 160.1(10)
C23 Fe2 C30 C29 -77.6(6)
C25 Fe2 C30 C29 -163.7(5)
C29 C30 C31 C32 0.3(10)
Fe2 C30 C31 C32 59.8(6)
C29 C30 C31 Fe2 -59.6(6)
C28 Fe2 C31 C32 -37.2(5)
C24 Fe2 C31 C32 159.9(5)
C27 Fe2 C31 C32 37.0(14)
C26 Fe2 C31 C32 74.6(7)
C23 Fe2 C31 C32 -158.1(8)
C30 Fe2 C31 C32 -119.0(9)
C25 Fe2 C31 C32 117.1(6)
C29 Fe2 C31 C32 -81.3(6)
C32 Fe2 C31 C30 119.0(9)
C28 Fe2 C31 C30 81.8(6)
C24 Fe2 C31 C30 -81.0(7)
C27 Fe2 C31 C30 156.1(10)
C26 Fe2 C31 C30 -166.3(6)
C23 Fe2 C31 C30 -39.0(12)
C25 Fe2 C31 C30 -123.8(6)
C29 Fe2 C31 C30 37.8(5)
C30 C31 C32 C28 -0.5(10)
Fe2 C31 C32 C28 59.5(6)
C30 C31 C32 Fe2 -60.1(6)
C29 C28 C32 C31 0.6(9)
Fe2 C28 C32 C31 -59.6(6)
C29 C28 C32 Fe2 60.3(5)
C28 Fe2 C32 C31 120.0(8)
C24 Fe2 C32 C31 -49.3(11)
C27 Fe2 C32 C31 -166.6(5)
C26 Fe2 C32 C31 -124.8(6)
C23 Fe2 C32 C31 153.9(8)
C30 Fe2 C32 C31 37.7(5)
C25 Fe2 C32 C31 -82.5(6)
C29 Fe2 C32 C31 81.8(6)
C31 Fe2 C32 C28 -120.0(8)
C24 Fe2 C32 C28 -169.3(7)
C27 Fe2 C32 C28 73.4(6)
C26 Fe2 C32 C28 115.2(6)
C23 Fe2 C32 C28 33.9(12)
C30 Fe2 C32 C28 -82.3(5)
C25 Fe2 C32 C28 157.5(5)
C29 Fe2 C32 C28 -38.2(5)
C2 C1 C33 O2 171.8(5)
C17 C1 C33 O2 -11.6(9)
C2 C1 C33 C34 -9.0(8)
C17 C1 C33 C34 167.5(5)
O2 C33 C34 C35 133.6(5)
C1 C33 C34 C35 -45.6(7)
O2 C33 C34 C39 -38.2(6)
C1 C33 C34 C39 142.7(5)
C39 C34 C35 C36 -0.1(7)
C33 C34 C35 C36 -171.8(4)
C34 C35 C36 C37 -1.2(7)
C35 C36 C37 C38 0.2(7)
C35 C36 C37 C42 179.6(4)
C36 C37 C38 C39 2.1(8)
C42 C37 C38 C39 -177.2(4)
C37 C38 C39 C34 -3.5(8)
C35 C34 C39 C38 2.5(8)
C33 C34 C39 C38 174.5(4)
C20 C19 C40 C41 2.8(8)
C18 C19 C40 C41 -177.8(5)
C19 C40 C41 C22 -0.2(9)
C21 C22 C41 C40 -2.7(9)
C23 C22 C41 C40 -179.3(5)
C36 C37 C42 C43 -164.6(5)
C38 C37 C42 C43 14.7(8)
C36 C37 C42 C46 17.6(7)
C38 C37 C42 C46 -163.1(5)
C36 C37 C42 Fe1 106.9(5)
C38 C37 C42 Fe1 -73.8(7)
C48 Fe1 C42 C43 166.9(6)
C45 Fe1 C42 C43 81.8(4)
C50 Fe1 C42 C43 -72.1(5)
C47 Fe1 C42 C43 -156.2(5)
C51 Fe1 C42 C43 -113.5(5)
C44 Fe1 C42 C43 37.8(4)
C46 Fe1 C42 C43 119.8(5)
C49 Fe1 C42 C43 -37.1(16)
C48 Fe1 C42 C46 47.1(7)
C45 Fe1 C42 C46 -38.0(3)
C50 Fe1 C42 C46 168.1(5)
C47 Fe1 C42 C46 83.9(5)
C51 Fe1 C42 C46 126.7(5)
C44 Fe1 C42 C46 -82.0(4)
C43 Fe1 C42 C46 -119.8(5)
C49 Fe1 C42 C46 -157.0(14)
C48 Fe1 C42 C37 -73.5(8)
C45 Fe1 C42 C37 -158.6(6)
C50 Fe1 C42 C37 47.4(7)
C47 Fe1 C42 C37 -36.7(7)
C51 Fe1 C42 C37 6.0(7)
C44 Fe1 C42 C37 157.3(6)
C43 Fe1 C42 C37 119.5(7)
C46 Fe1 C42 C37 -120.6(7)
C49 Fe1 C42 C37 82.4(16)
C46 C42 C43 C44 -0.8(6)
C37 C42 C43 C44 -179.0(4)
Fe1 C42 C43 C44 -59.3(4)
C46 C42 C43 Fe1 58.5(3)
C37 C42 C43 Fe1 -119.7(5)
C48 Fe1 C43 C44 -34.3(14)
C45 Fe1 C43 C44 37.5(4)
C50 Fe1 C43 C44 -111.4(5)
C47 Fe1 C43 C44 169.0(7)
C51 Fe1 C43 C44 -155.3(5)
C46 Fe1 C43 C44 81.2(4)
C42 Fe1 C43 C44 118.9(5)
C49 Fe1 C43 C44 -70.1(6)
C48 Fe1 C43 C42 -153.2(11)
C45 Fe1 C43 C42 -81.4(4)
C50 Fe1 C43 C42 129.8(5)
C47 Fe1 C43 C42 50.1(8)
C51 Fe1 C43 C42 85.8(5)
C44 Fe1 C43 C42 -118.9(5)
C46 Fe1 C43 C42 -37.6(3)
C49 Fe1 C43 C42 171.1(5)
C42 C43 C44 C45 0.8(6)
Fe1 C43 C44 C45 -58.7(4)
C42 C43 C44 Fe1 59.5(4)
C48 Fe1 C44 C43 170.0(4)
C45 Fe1 C44 C43 -119.9(5)
C50 Fe1 C44 C43 87.2(5)
C47 Fe1 C44 C43 -159.1(10)
C51 Fe1 C44 C43 53.0(8)
C46 Fe1 C44 C43 -82.7(4)
C42 Fe1 C44 C43 -38.3(4)
C49 Fe1 C44 C43 130.0(5)
C48 Fe1 C44 C45 -70.0(5)
C50 Fe1 C44 C45 -152.9(5)
C47 Fe1 C44 C45 -39.2(12)
C51 Fe1 C44 C45 173.0(6)
C43 Fe1 C44 C45 119.9(5)
C46 Fe1 C44 C45 37.3(3)
C42 Fe1 C44 C45 81.6(4)
C49 Fe1 C44 C45 -110.0(5)
C43 C44 C45 C46 -0.5(6)
Fe1 C44 C45 C46 -59.6(4)
C43 C44 C45 Fe1 59.1(4)
C48 Fe1 C45 C44 128.7(4)
C50 Fe1 C45 C44 55.1(8)
C47 Fe1 C45 C44 168.6(4)
C51 Fe1 C45 C44 -167.1(11)
C43 Fe1 C45 C44 -37.3(3)
C46 Fe1 C45 C44 -120.1(5)
C42 Fe1 C45 C44 -81.7(4)
C49 Fe1 C45 C44 87.1(5)
C48 Fe1 C45 C46 -111.2(4)
C50 Fe1 C45 C46 175.2(6)
C47 Fe1 C45 C46 -71.3(5)
C51 Fe1 C45 C46 -47.0(12)
C44 Fe1 C45 C46 120.1(5)
C43 Fe1 C45 C46 82.8(3)
C42 Fe1 C45 C46 38.4(3)
C49 Fe1 C45 C46 -152.8(4)
C44 C45 C46 C42 -0.1(6)
Fe1 C45 C46 C42 -59.3(3)
C44 C45 C46 Fe1 59.2(4)
C43 C42 C46 C45 0.5(6)
C37 C42 C46 C45 178.7(4)
Fe1 C42 C46 C45 58.9(3)
C43 C42 C46 Fe1 -58.4(4)
C37 C42 C46 Fe1 119.8(5)
C48 Fe1 C46 C45 84.8(5)
C50 Fe1 C46 C45 -168.5(14)
C47 Fe1 C46 C45 128.0(5)
C51 Fe1 C46 C45 166.5(5)
C44 Fe1 C46 C45 -37.3(3)
C43 Fe1 C46 C45 -81.0(4)
C42 Fe1 C46 C45 -118.6(5)
C49 Fe1 C46 C45 52.7(7)
C48 Fe1 C46 C42 -156.6(4)
C45 Fe1 C46 C42 118.6(5)
C50 Fe1 C46 C42 -49.9(16)
C47 Fe1 C46 C42 -113.4(5)
C51 Fe1 C46 C42 -74.9(6)
C44 Fe1 C46 C42 81.3(4)
C43 Fe1 C46 C42 37.6(3)
C49 Fe1 C46 C42 171.3(6)
C48 Fe1 C47 C51 -119.3(7)
C45 Fe1 C47 C51 170.8(5)
C50 Fe1 C47 C51 -38.1(5)
C44 Fe1 C47 C51 -157.9(10)
C43 Fe1 C47 C51 52.2(9)
C46 Fe1 C47 C51 130.5(5)
C42 Fe1 C47 C51 87.2(6)
C49 Fe1 C47 C51 -82.0(5)
C45 Fe1 C47 C48 -69.9(6)
C50 Fe1 C47 C48 81.2(5)
C51 Fe1 C47 C48 119.3(7)
C44 Fe1 C47 C48 -38.6(14)
C43 Fe1 C47 C48 171.5(6)
C46 Fe1 C47 C48 -110.2(5)
C42 Fe1 C47 C48 -153.5(5)
C49 Fe1 C47 C48 37.3(5)
C51 C47 C48 C49 -1.4(8)
Fe1 C47 C48 C49 -61.0(5)
C51 C47 C48 Fe1 59.5(5)
C45 Fe1 C48 C49 -112.1(6)
C50 Fe1 C48 C49 37.5(5)
C47 Fe1 C48 C49 118.9(8)
C51 Fe1 C48 C49 81.9(6)
C44 Fe1 C48 C49 -72.3(7)
C43 Fe1 C48 C49 -44.8(15)
C46 Fe1 C48 C49 -154.8(5)
C42 Fe1 C48 C49 172.7(5)
C45 Fe1 C48 C47 128.9(6)
C50 Fe1 C48 C47 -81.4(5)
C51 Fe1 C48 C47 -37.0(5)
C44 Fe1 C48 C47 168.8(5)
C43 Fe1 C48 C47 -163.8(11)
C46 Fe1 C48 C47 86.3(6)
C42 Fe1 C48 C47 53.8(8)
C49 Fe1 C48 C47 -118.9(8)
C47 C48 C49 C50 2.0(8)
Fe1 C48 C49 C50 -58.2(5)
C47 C48 C49 Fe1 60.2(5)
C45 Fe1 C49 C48 83.7(6)
C50 Fe1 C49 C48 -119.8(8)
C47 Fe1 C49 C48 -38.3(5)
C51 Fe1 C49 C48 -81.3(6)
C44 Fe1 C49 C48 127.0(6)
C43 Fe1 C49 C48 167.1(5)
C46 Fe1 C49 C48 48.2(9)
C42 Fe1 C49 C48 -162.0(13)
C48 Fe1 C49 C50 119.8(8)
C45 Fe1 C49 C50 -156.5(5)
C47 Fe1 C49 C50 81.5(6)
C51 Fe1 C49 C50 38.5(6)
C44 Fe1 C49 C50 -113.2(6)
C43 Fe1 C49 C50 -73.1(7)
C46 Fe1 C49 C50 168.0(5)
C42 Fe1 C49 C50 -42.2(18)
C48 C49 C50 C51 -1.8(9)
Fe1 C49 C50 C51 -59.9(5)
C48 C49 C50 Fe1 58.1(5)
C48 Fe1 C50 C49 -36.9(5)
C45 Fe1 C50 C49 46.8(9)
C47 Fe1 C50 C49 -81.3(6)
C51 Fe1 C50 C49 -118.4(9)
C44 Fe1 C50 C49 84.5(6)
C43 Fe1 C50 C49 128.1(6)
C46 Fe1 C50 C49 -148.6(13)
C42 Fe1 C50 C49 169.9(5)
C48 Fe1 C50 C51 81.4(6)
C45 Fe1 C50 C51 165.2(6)
C47 Fe1 C50 C51 37.0(5)
C44 Fe1 C50 C51 -157.2(6)
C43 Fe1 C50 C51 -113.5(7)
C46 Fe1 C50 C51 -30.3(19)
C42 Fe1 C50 C51 -71.8(7)
C49 Fe1 C50 C51 118.4(9)
C48 C47 C51 C50 0.3(8)
Fe1 C47 C51 C50 59.2(5)
C48 C47 C51 Fe1 -58.9(5)
C49 C50 C51 C47 0.9(9)
Fe1 C50 C51 C47 -59.6(5)
C49 C50 C51 Fe1 60.5(5)
C48 Fe1 C51 C47 38.1(5)
C45 Fe1 C51 C47 -30.7(14)
C50 Fe1 C51 C47 119.3(8)
C44 Fe1 C51 C47 168.1(5)
C43 Fe1 C51 C47 -155.0(5)
C46 Fe1 C51 C47 -68.3(6)
C42 Fe1 C51 C47 -110.8(5)
C49 Fe1 C51 C47 81.3(5)
C48 Fe1 C51 C50 -81.2(6)
C45 Fe1 C51 C50 -150.0(10)
C47 Fe1 C51 C50 -119.3(8)
C44 Fe1 C51 C50 48.8(9)
C43 Fe1 C51 C50 85.7(7)
C46 Fe1 C51 C50 172.4(5)
C42 Fe1 C51 C50 129.9(6)
C49 Fe1 C51 C50 -38.0(6)
